data_2240727
loop_
_publ_author_name
'Pradeep, P. S.'
'Naveen, S.'
'Kumara, M. N.'
'Mahadevan, K. M.'
'Lokanath, N. K.'

_publ_section_title
;
 Crystal structure of
 <i>cis</i>-1-(2-methyl-1,2,3,4-tetrahydroquinolin-4-yl)azepan-2-one
;
_journal_coeditor_code XU5808
_journal_issue 9
_journal_name_full 'Acta Crystallographica Section E'
_journal_page_first o981
_journal_page_last o982
_journal_paper_doi 10.1107/S1600536814017826
_journal_volume 70
_journal_year 2014
_chemical_formula_iupac 'C16 H22 N2 O'
_chemical_formula_moiety 'C16 H22 N2 O'
_chemical_formula_sum 'C16 H22 N2 O'
_chemical_formula_weight 258.36
_chemical_name_systematic
;
1-(2-Methyl-1,2,3,4-tetrahydroquinolin-4-yl)azepan-2-one
;
_space_group_IT_number 14
_symmetry_cell_setting monoclinic
_symmetry_space_group_name_Hall '-P 2yn'
_symmetry_space_group_name_H-M 'P 1 21/n 1'
_atom_sites_solution_hydrogens geom
_atom_sites_solution_primary direct
_atom_sites_solution_secondary difmap
_cell_angle_alpha 90
_cell_angle_beta 96.825(11)
_cell_angle_gamma 90
_cell_formula_units_Z 4
_cell_length_a 9.1640(17)
_cell_length_b 13.1687(18)
_cell_length_c 11.988(2)
_cell_measurement_reflns_used 2343
_cell_measurement_temperature 296
_cell_measurement_theta_max 64.78
_cell_measurement_theta_min 6.67
_cell_volume 1436.4(4)
_computing_cell_refinement 'SAINT (Bruker, 2013)'
_computing_data_collection 'APEX2 (Bruker, 2013)'
_computing_data_reduction 'SAINT (Bruker, 2013)'
_computing_molecular_graphics 'Mercury (Macrae <i>et al.</i>, 2008)'
_computing_publication_material 'Mercury (Macrae <i>et al.</i>, 2008)'
_computing_structure_refinement 'SHELXL97 (Sheldrick, 2008)'
_computing_structure_solution 'SHELXS97 (Sheldrick, 2008)'
_diffrn_ambient_temperature 296
_diffrn_detector_area_resol_mean 18.4
_diffrn_measured_fraction_theta_full 0.964
_diffrn_measured_fraction_theta_max 0.964
_diffrn_measurement_device_type 'Bruker X8 Proteum'
_diffrn_measurement_method '\f and \w scans'
_diffrn_radiation_monochromator 'Helios multilayer optics'
_diffrn_radiation_source 'Bruker MicroStar microfocus rotating anode'
_diffrn_radiation_type CuK\a
_diffrn_radiation_wavelength 1.54178
_diffrn_reflns_av_R_equivalents 0.0279
_diffrn_reflns_av_sigmaI/netI 0.0278
_diffrn_reflns_limit_h_max 10
_diffrn_reflns_limit_h_min -10
_diffrn_reflns_limit_k_max 4
_diffrn_reflns_limit_k_min -15
_diffrn_reflns_limit_l_max 13
_diffrn_reflns_limit_l_min -14
_diffrn_reflns_number 7903
_diffrn_reflns_reduction_process
;
;
_diffrn_reflns_theta_full 64.78
_diffrn_reflns_theta_max 64.78
_diffrn_reflns_theta_min 6.67
_exptl_absorpt_coefficient_mu 0.586
_exptl_absorpt_correction_T_max 0.884
_exptl_absorpt_correction_T_min 0.874
_exptl_absorpt_correction_type multi-scan
_exptl_absorpt_process_details '(SADABS; Bruker, 2013)'
_exptl_crystal_colour colorless
_exptl_crystal_density_diffrn 1.195
_exptl_crystal_density_method 'Not Measured'
_exptl_crystal_description block
_exptl_crystal_F_000 560
_exptl_crystal_size_max 0.23
_exptl_crystal_size_mid 0.22
_exptl_crystal_size_min 0.21
_refine_diff_density_max 0.342
_refine_diff_density_min -0.362
_refine_ls_extinction_method none
_refine_ls_goodness_of_fit_ref 1.060
_refine_ls_hydrogen_treatment constr
_refine_ls_matrix_type full
_refine_ls_number_parameters 173
_refine_ls_number_reflns 2343
_refine_ls_number_restraints 0
_refine_ls_restrained_S_all 1.060
_refine_ls_R_factor_all 0.0537
_refine_ls_R_factor_gt 0.0493
_refine_ls_shift/su_max 0.000
_refine_ls_shift/su_mean 0.000
_refine_ls_structure_factor_coef Fsqd
_refine_ls_weighting_details 'calc w=1/[\s^2^(Fo^2^)+(0.0671P)^2^+0.4283P] where P=(Fo^2^+2Fc^2^)/3'
_refine_ls_weighting_scheme calc
_refine_ls_wR_factor_gt 0.1349
_refine_ls_wR_factor_ref 0.1392
_reflns_number_gt 2106
_reflns_number_total 2343
_reflns_threshold_expression I>2\s(I)
_cod_data_source_file xu5808sup1.cif
_cod_data_source_block I
_cod_original_sg_symbol_H-M 'P 21/n'
_cod_database_code 2240727
_cod_database_fobs_code 2240727

loop_
_symmetry_equiv_pos_site_id
_symmetry_equiv_pos_as_xyz
1 x,y,z
2 1/2-x,1/2+y,1/2-z
3 -x,-y,-z
4 1/2+x,1/2-y,1/2+z

loop_
_atom_site_aniso_label
_atom_site_aniso_U_11
_atom_site_aniso_U_22
_atom_site_aniso_U_33
_atom_site_aniso_U_12
_atom_site_aniso_U_13
_atom_site_aniso_U_23
O19 0.0806(9) 0.0577(9) 0.0692(9) -0.0120(7) 0.0477(7) -0.0006(6)
N1 0.0525(8) 0.0624(9) 0.0526(8) 0.0030(7) 0.0321(7) 0.0032(7)
N12 0.0447(7) 0.0501(8) 0.0406(7) 0.0023(6) 0.0221(6) 0.0023(6)
C2 0.0446(9) 0.0534(10) 0.0599(10) 0.0014(7) 0.0254(8) 0.0009(8)
C3 0.0411(8) 0.0607(10) 0.0501(9) -0.0022(7) 0.0173(7) -0.0045(8)
C4 0.0419(8) 0.0472(9) 0.0412(8) -0.0003(7) 0.0212(6) 0.0003(7)
C5 0.0441(9) 0.0469(9) 0.0436(9) -0.0039(7) 0.0179(7) -0.0008(7)
C6 0.0468(10) 0.0805(13) 0.0529(10) -0.0060(9) 0.0161(8) 0.0002(9)
C7 0.0567(11) 0.0964(16) 0.0609(12) -0.0073(11) 0.0017(9) 0.0001(11)
C8 0.0819(14) 0.0791(14) 0.0470(10) -0.0082(11) 0.0000(10) -0.0047(9)
C9 0.0812(14) 0.0618(11) 0.0424(9) -0.0068(9) 0.0238(9) -0.0057(8)
C10 0.0555(9) 0.0415(9) 0.0448(9) -0.0023(7) 0.0227(7) -0.0012(7)
C11 0.0451(10) 0.0932(16) 0.0900(15) 0.0016(10) 0.0301(10) -0.0044(12)
C13 0.0576(10) 0.0523(10) 0.0480(9) 0.0097(8) 0.0219(8) 0.0091(7)
C14 0.0803(13) 0.0496(11) 0.0641(12) 0.0029(9) 0.0170(10) -0.0019(9)
C15 0.1127(18) 0.0636(13) 0.0579(12) 0.0138(12) 0.0233(12) -0.0091(10)
C16 0.0985(16) 0.0738(14) 0.0498(11) 0.0185(12) 0.0348(10) -0.0001(9)
C17 0.0607(11) 0.0735(13) 0.0616(11) 0.0111(9) 0.0388(9) 0.0080(10)
C18 0.0454(9) 0.0591(11) 0.0454(9) 0.0002(7) 0.0225(7) 0.0031(7)

loop_
_atom_site_type_symbol
_atom_site_label
_atom_site_fract_x
_atom_site_fract_y
_atom_site_fract_z
_atom_site_U_iso_or_equiv
_atom_site_thermal_displace_type
_atom_site_calc_flag
_atom_site_refinement_flags
_atom_site_occupancy
O O19 0.20029(15) 0.75502(10) 0.32245(11) 0.0661(5) Uani d . 1.000
N N1 0.53573(16) 0.85016(11) -0.01036(12) 0.0538(5) Uani d . 1.000
N N12 0.28345(14) 0.90157(10) 0.25474(10) 0.0438(4) Uani d . 1.000
C C2 0.60480(18) 0.82217(14) 0.10008(15) 0.0511(6) Uani d . 1.000
C C3 0.52791(17) 0.87701(14) 0.18769(14) 0.0497(5) Uani d . 1.000
C C4 0.36664(17) 0.84597(12) 0.17675(13) 0.0421(5) Uani d . 1.000
C C5 0.29631(17) 0.85491(12) 0.05626(13) 0.0439(5) Uani d . 1.000
C C6 0.1450(2) 0.86076(16) 0.03030(16) 0.0593(6) Uani d . 1.000
C C7 0.0790(2) 0.86425(19) -0.07861(17) 0.0718(8) Uani d . 1.000
C C8 0.1649(3) 0.86264(17) -0.16454(16) 0.0700(7) Uani d . 1.000
C C9 0.3153(2) 0.85678(14) -0.14226(15) 0.0605(7) Uani d . 1.000
C C10 0.38380(19) 0.85289(12) -0.03180(14) 0.0459(5) Uani d . 1.000
C C11 0.7676(2) 0.84612(19) 0.1097(2) 0.0743(8) Uani d . 1.000
C C13 0.28372(19) 1.01269(13) 0.25122(14) 0.0514(6) Uani d . 1.000
C C14 0.3621(2) 1.06237(15) 0.35552(17) 0.0640(7) Uani d . 1.000
C C15 0.2718(3) 1.06735(17) 0.45383(18) 0.0770(8) Uani d . 1.000
C C16 0.2169(3) 0.96542(17) 0.49058(17) 0.0720(8) Uani d . 1.000
C C17 0.1190(2) 0.90829(16) 0.40028(17) 0.0627(7) Uani d . 1.000
C C18 0.20364(18) 0.84820(14) 0.32180(13) 0.0486(6) Uani d . 1.000
H H1 0.58880 0.86510 -0.06260 0.0640 Uiso c R 1.000
H H2 0.59290 0.74890 0.10990 0.0610 Uiso c R 1.000
H H3A 0.53550 0.94980 0.17750 0.0600 Uiso c R 1.000
H H3B 0.57490 0.86010 0.26220 0.0600 Uiso c R 1.000
H H4 0.36380 0.77400 0.19710 0.0510 Uiso c R 1.000
H H6 0.08640 0.86240 0.08850 0.0710 Uiso c R 1.000
H H7 -0.02280 0.86770 -0.09380 0.0860 Uiso c R 1.000
H H8 0.12120 0.86550 -0.23860 0.0840 Uiso c R 1.000
H H9 0.37220 0.85540 -0.20150 0.0730 Uiso c R 1.000
H H11A 0.81160 0.80920 0.05330 0.1120 Uiso c R 1.000
H H11B 0.81330 0.82670 0.18280 0.1120 Uiso c R 1.000
H H11C 0.78080 0.91760 0.09920 0.1120 Uiso c R 1.000
H H13A 0.18280 1.03640 0.24060 0.0620 Uiso c R 1.000
H H13B 0.33020 1.03440 0.18670 0.0620 Uiso c R 1.000
H H14A 0.38960 1.13080 0.33670 0.0770 Uiso c R 1.000
H H14B 0.45190 1.02500 0.37870 0.0770 Uiso c R 1.000
H H15A 0.33110 1.09830 0.51720 0.0920 Uiso c R 1.000
H H15B 0.18770 1.11120 0.43340 0.0920 Uiso c R 1.000
H H16A 0.16270 0.97610 0.55430 0.0860 Uiso c R 1.000
H H16B 0.30120 0.92320 0.51580 0.0860 Uiso c R 1.000
H H17A 0.05640 0.86230 0.43620 0.0750 Uiso c R 1.000
H H17B 0.05600 0.95660 0.35650 0.0750 Uiso c R 1.000

loop_
_atom_type_symbol
_atom_type_description
_atom_type_scat_dispersion_real
_atom_type_scat_dispersion_imag
_atom_type_scat_source
C C 0.0181 0.0091 ' International Tables Vol C Tables 4.2.6.8 and 6.1.1.4'
H H 0.0000 0.0000 ' International Tables Vol C Tables 4.2.6.8 and 6.1.1.4'
N N 0.0311 0.0180 ' International Tables Vol C Tables 4.2.6.8 and 6.1.1.4'
O O 0.0492 0.0322 ' International Tables Vol C Tables 4.2.6.8 and 6.1.1.4'

loop_
_geom_angle_atom_site_label_1
_geom_angle_atom_site_label_2
_geom_angle_atom_site_label_3
_geom_angle
_geom_angle_publ_flag
C2 N1 C10 119.82(14) n
C4 N12 C13 118.48(12) n
C4 N12 C18 118.62(13) n
C13 N12 C18 122.79(14) n
C2 N1 H1 120.00 no
C10 N1 H1 120.00 no
C3 C2 C11 112.49(16) no
N1 C2 C3 108.91(14) n
N1 C2 C11 109.66(16) n
C2 C3 C4 109.79(14) no
N12 C4 C5 111.95(13) n
C3 C4 C5 111.08(13) no
N12 C4 C3 112.50(13) n
C6 C5 C10 118.62(15) no
C4 C5 C6 121.27(15) no
C4 C5 C10 120.05(14) no
C5 C6 C7 122.08(17) no
C6 C7 C8 119.17(19) no
C7 C8 C9 120.51(18) no
C8 C9 C10 120.89(17) no
N1 C10 C5 120.90(15) n
N1 C10 C9 120.33(16) n
C5 C10 C9 118.75(16) no
N12 C13 C14 114.22(14) n
C13 C14 C15 114.23(16) no
C14 C15 C16 114.64(18) no
C15 C16 C17 114.77(18) no
C16 C17 C18 113.52(17) no
N12 C18 C17 116.96(16) n
O19 C18 N12 122.76(16) n
O19 C18 C17 120.27(16) n
N1 C2 H2 109.00 no
C3 C2 H2 109.00 no
C11 C2 H2 109.00 no
C2 C3 H3A 110.00 no
C2 C3 H3B 110.00 no
C4 C3 H3A 110.00 no
C4 C3 H3B 110.00 no
H3A C3 H3B 108.00 no
N12 C4 H4 107.00 no
C3 C4 H4 107.00 no
C5 C4 H4 107.00 no
C5 C6 H6 119.00 no
C7 C6 H6 119.00 no
C6 C7 H7 120.00 no
C8 C7 H7 120.00 no
C7 C8 H8 120.00 no
C9 C8 H8 120.00 no
C8 C9 H9 120.00 no
C10 C9 H9 120.00 no
C2 C11 H11A 109.00 no
C2 C11 H11B 109.00 no
C2 C11 H11C 109.00 no
H11A C11 H11B 110.00 no
H11A C11 H11C 110.00 no
H11B C11 H11C 109.00 no
N12 C13 H13A 109.00 no
N12 C13 H13B 109.00 no
C14 C13 H13A 109.00 no
C14 C13 H13B 109.00 no
H13A C13 H13B 108.00 no
C13 C14 H14A 109.00 no
C13 C14 H14B 109.00 no
C15 C14 H14A 109.00 no
C15 C14 H14B 109.00 no
H14A C14 H14B 108.00 no
C14 C15 H15A 109.00 no
C14 C15 H15B 109.00 no
C16 C15 H15A 109.00 no
C16 C15 H15B 109.00 no
H15A C15 H15B 108.00 no
C15 C16 H16A 109.00 no
C15 C16 H16B 109.00 no
C17 C16 H16A 109.00 no
C17 C16 H16B 109.00 no
H16A C16 H16B 108.00 no
C16 C17 H17A 109.00 no
C16 C17 H17B 109.00 no
C18 C17 H17A 109.00 no
C18 C17 H17B 109.00 no
H17A C17 H17B 108.00 no

loop_
_geom_bond_atom_site_label_1
_geom_bond_atom_site_label_2
_geom_bond_distance
_geom_bond_publ_flag
O19 C18 1.228(2) n
N1 C2 1.446(2) n
N1 C10 1.386(2) n
N12 C4 1.470(2) n
N12 C13 1.464(2) n
N12 C18 1.347(2) n
N1 H1 0.8600 no
C2 C11 1.516(3) no
C2 C3 1.516(2) no
C3 C4 1.524(2) no
C4 C5 1.515(2) no
C5 C6 1.387(2) no
C5 C10 1.400(2) no
C6 C7 1.373(3) no
C7 C8 1.369(3) no
C8 C9 1.375(3) no
C9 C10 1.397(2) no
C13 C14 1.515(3) no
C14 C15 1.520(3) no
C15 C16 1.517(3) no
C16 C17 1.521(3) no
C17 C18 1.512(3) no
C2 H2 0.9800 no
C3 H3A 0.9700 no
C3 H3B 0.9700 no
C4 H4 0.9800 no
C6 H6 0.9300 no
C7 H7 0.9300 no
C8 H8 0.9300 no
C9 H9 0.9300 no
C11 H11A 0.9600 no
C11 H11B 0.9600 no
C11 H11C 0.9600 no
C13 H13A 0.9700 no
C13 H13B 0.9700 no
C14 H14A 0.9700 no
C14 H14B 0.9700 no
C15 H15A 0.9700 no
C15 H15B 0.9700 no
C16 H16A 0.9700 no
C16 H16B 0.9700 no
C17 H17A 0.9700 no
C17 H17B 0.9700 no

loop_
_geom_hbond_atom_site_label_D
_geom_hbond_atom_site_label_H
_geom_hbond_atom_site_label_A
_geom_hbond_site_symmetry_A
_geom_hbond_distance_DH
_geom_hbond_distance_HA
_geom_hbond_distance_DA
_geom_hbond_angle_DHA
_geom_hbond_publ_flag
N1 H1 O19 4_564 0.86 2.40 2.988(2) 126 yes
C14 H14A O19 2_555 0.97 2.57 3.320(2) 134 yes

loop_
_geom_torsion_atom_site_label_1
_geom_torsion_atom_site_label_2
_geom_torsion_atom_site_label_3
_geom_torsion_atom_site_label_4
_geom_torsion
_geom_torsion_publ_flag
C10 N1 C2 C3 -44.6(2) no
C10 N1 C2 C11 -168.08(16) no
C2 N1 C10 C5 16.6(2) no
C2 N1 C10 C9 -165.36(16) no
C13 N12 C4 C3 56.10(18) no
C13 N12 C4 C5 -69.81(17) no
C18 N12 C4 C3 -127.62(15) no
C18 N12 C4 C5 106.48(16) no
C4 N12 C13 C14 -113.04(16) no
C18 N12 C13 C14 70.8(2) no
C4 N12 C18 O19 1.8(2) no
C4 N12 C18 C17 -179.65(14) no
C13 N12 C18 O19 177.93(15) no
C13 N12 C18 C17 -3.5(2) no
N1 C2 C3 C4 60.77(18) no
C11 C2 C3 C4 -177.44(16) no
C2 C3 C4 N12 -176.30(13) no
C2 C3 C4 C5 -49.92(18) no
N12 C4 C5 C6 -33.7(2) no
N12 C4 C5 C10 149.10(14) no
C3 C4 C5 C6 -160.41(16) no
C3 C4 C5 C10 22.4(2) no
C4 C5 C6 C7 -176.99(19) no
C10 C5 C6 C7 0.2(3) no
C4 C5 C10 N1 -4.7(2) no
C4 C5 C10 C9 177.21(15) no
C6 C5 C10 N1 178.05(16) no
C6 C5 C10 C9 0.0(2) no
C5 C6 C7 C8 -0.5(3) no
C6 C7 C8 C9 0.5(3) no
C7 C8 C9 C10 -0.3(3) no
C8 C9 C10 N1 -178.00(17) no
C8 C9 C10 C5 0.1(3) no
N12 C13 C14 C15 -79.6(2) no
C13 C14 C15 C16 56.7(3) no
C14 C15 C16 C17 -59.5(3) no
C15 C16 C17 C18 83.3(2) no
C16 C17 C18 O19 112.4(2) no
C16 C17 C18 N12 -66.2(2) no
